data_7248716
loop_
_publ_author_name
'Shaikh, Samir R.'
'Gawade, Rupesh L.'
'Dabke, Niteen B.'
'Dash, Soumya R.'
'Vanka, Kumar'
'Gonnade, Rajesh G.'

_publ_section_title
;
 Crystal engineering for intramolecular \p--\p stacking: effect of
 substitution of electron-donating and electron-withdrawing groups on the
 molecular geometry in conformationally flexible Sulfoesters and
 sulfonamides
;
_journal_issue 26
_journal_name_full CrystEngComm
_journal_page_first 3557
_journal_page_last 3573
_journal_paper_doi 10.1039/D4CE00309H
_journal_volume 26
_journal_year 2024
_chemical_formula_moiety 'C15 H14 N2 O2 S'
_chemical_formula_sum 'C15 H14 N2 O2 S'
_chemical_formula_weight 286.34
_space_group_crystal_system orthorhombic
_space_group_IT_number 29
_space_group_name_Hall 'P 2c -2ac'
_space_group_name_H-M_alt 'P c a 21'
_atom_sites_solution_hydrogens geom
_atom_sites_solution_primary direct
_atom_sites_solution_secondary 'difference Fourier'
_audit_creation_method SHELXL-2018/3
_audit_update_record
;
2024-03-02 deposited with the CCDC.	2024-05-27 downloaded from the CCDC.
;
_cell_angle_alpha 90
_cell_angle_beta 90
_cell_angle_gamma 90
_cell_formula_units_Z 8
_cell_length_a 9.1812(6)
_cell_length_b 5.7173(4)
_cell_length_c 53.186(4)
_cell_measurement_reflns_used 9902
_cell_measurement_temperature 100(2)
_cell_measurement_theta_max 30.44
_cell_measurement_theta_min 2.30
_cell_volume 2791.8(3)
_computing_cell_refinement 'SAINT (Bruker, 2016)'
_computing_data_collection 'APEX3 (Bruker, 2016)'
_computing_data_reduction 'SAINT (Bruker, 2016)'
_computing_molecular_graphics 'Bruker SHELXTL, Mercury 2020.20'
_computing_publication_material 'Bruker SHELXTL'
_computing_structure_refinement 'SHELXL-2018/3 (Sheldrick, 2018)'
_computing_structure_solution 'SHELXT 2014/5 (Sheldrick, 2014)'
_diffrn_ambient_temperature 100(2)
_diffrn_detector 'Photon II CPAD Area Detector'
_diffrn_detector_area_resol_mean 7.39
_diffrn_measured_fraction_theta_full 0.998
_diffrn_measured_fraction_theta_max 0.998
_diffrn_measurement_device '\k-geometry diffractometer'
_diffrn_measurement_device_type 'Bruker D8 VENTURE Kappa Duo PHOTON II CPAD'
_diffrn_measurement_method '\f and \w scans'
_diffrn_radiation_monochromator 'multilayer mirrors'
_diffrn_radiation_type MoK\a
_diffrn_radiation_wavelength 0.71073
_diffrn_reflns_av_R_equivalents 0.0481
_diffrn_reflns_av_unetI/netI 0.0557
_diffrn_reflns_Laue_measured_fraction_full 0.998
_diffrn_reflns_Laue_measured_fraction_max 0.998
_diffrn_reflns_limit_h_max 10
_diffrn_reflns_limit_h_min -10
_diffrn_reflns_limit_k_max 6
_diffrn_reflns_limit_k_min -6
_diffrn_reflns_limit_l_max 62
_diffrn_reflns_limit_l_min -63
_diffrn_reflns_number 16364
_diffrn_reflns_point_group_measured_fraction_full 0.962
_diffrn_reflns_point_group_measured_fraction_max 0.962
_diffrn_reflns_theta_full 24.993
_diffrn_reflns_theta_max 24.993
_diffrn_reflns_theta_min 3.064
_diffrn_source 'micro-focus sealed tube'
_diffrn_source_type 'Incoatech I\mS HB'
_exptl_absorpt_coefficient_mu 0.234
_exptl_absorpt_correction_T_max 0.7461
_exptl_absorpt_correction_T_min 0.6139
_exptl_absorpt_correction_type multi-scan
_exptl_absorpt_process_details 'SADABS (Bruker, 2016)'
_exptl_crystal_colour COLOURLESS
_exptl_crystal_density_diffrn 1.363
_exptl_crystal_description BLOCK
_exptl_crystal_F_000 1200
_exptl_crystal_size_max 0.160
_exptl_crystal_size_mid 0.140
_exptl_crystal_size_min 0.030
_refine_diff_density_max 0.809
_refine_diff_density_min -1.645
_refine_diff_density_rms 0.115
_refine_ls_abs_structure_details
;
 Refined as an inversion twin.
;
_refine_ls_abs_structure_Flack 0.3(3)
_refine_ls_extinction_method none
_refine_ls_goodness_of_fit_ref 1.172
_refine_ls_hydrogen_treatment constr
_refine_ls_matrix_type full
_refine_ls_number_parameters 362
_refine_ls_number_reflns 4735
_refine_ls_number_restraints 145
_refine_ls_restrained_S_all 1.166
_refine_ls_R_factor_all 0.0903
_refine_ls_R_factor_gt 0.0886
_refine_ls_shift/su_max 0.000
_refine_ls_shift/su_mean 0.000
_refine_ls_structure_factor_coef Fsqd
_refine_ls_weighting_details 'w=1/[\s^2^(Fo^2^)+(0.0001P)^2^+25.2577P] where P=(Fo^2^+2Fc^2^)/3'
_refine_ls_weighting_scheme calc
_refine_ls_wR_factor_gt 0.2034
_refine_ls_wR_factor_ref 0.2042
_reflns_Friedel_coverage 0.904
_reflns_Friedel_fraction_full 0.925
_reflns_Friedel_fraction_max 0.925
_reflns_number_gt 4570
_reflns_number_total 4735
_reflns_threshold_expression 'I > 2\s(I)'
_cod_data_source_file d4ce00309h2.cif
_cod_data_source_block 2b
_cod_depositor_comments
;
The following automatic conversions were performed:

data item '_atom_sites_solution_primary' value 'direct method' was
changed to 'direct'.

Automatic conversion script
Id: cif_fix_values 8170 2020-07-09 18:12:32Z antanas 

 Adding full bibliography for 7248707--7248724.cif.
;
_cod_database_code 7248716
_shelx_shelxl_version_number 2018/3
_shelx_space_group_comment
;
The symmetry employed for this shelxl refinement is uniquely defined
by the following loop, which should always be used as a source of
symmetry information in preference to the above space-group names.
They are only intended as comments.
;
_shelx_estimated_absorpt_t_min 0.946
_shelx_estimated_absorpt_t_max 0.982

loop_
_space_group_symop_operation_xyz
'x, y, z'
'-x, -y, z+1/2'
'x+1/2, -y, z'
'-x+1/2, y, z+1/2'

loop_
_atom_site_label
_atom_site_type_symbol
_atom_site_fract_x
_atom_site_fract_y
_atom_site_fract_z
_atom_site_U_iso_or_equiv
_atom_site_adp_type
_atom_site_occupancy
_atom_site_site_symmetry_order
_atom_site_calc_flag
_atom_site_refinement_flags_posn
_atom_site_refinement_flags_adp
_atom_site_refinement_flags_occupancy
_atom_site_disorder_assembly
_atom_site_disorder_group
S1A S -0.0328(3) 0.0658(5) 0.60988(5) 0.0166(6) Uani 1 1 d . . . . .
O1A O -0.1610(8) 0.2034(14) 0.61673(15) 0.0215(18) Uani 1 1 d . U . . .
O2A O -0.0419(9) -0.1805(14) 0.60742(16) 0.0221(18) Uani 1 1 d . U . . .
N1A N 0.0922(10) 0.1135(18) 0.63048(17) 0.019(2) Uani 1 1 d . U . . .
H1A H 0.133569 -0.003087 0.638595 0.023 Uiso 1 1 calc R U . . .
N2A N 0.2509(11) 0.547(2) 0.4959(2) 0.033(3) Uani 1 1 d . . . . .
C1A C 0.1461(13) 0.363(2) 0.5371(2) 0.021(3) Uani 1 1 d . U . . .
C2A C 0.1991(13) 0.151(2) 0.5464(2) 0.021(2) Uani 1 1 d . U . . .
H2A H 0.273480 0.070371 0.537484 0.025 Uiso 1 1 calc R U . . .
C3A C 0.1441(12) 0.056(2) 0.5686(2) 0.021(3) Uani 1 1 d . U . . .
H3A H 0.180778 -0.085665 0.575377 0.025 Uiso 1 1 calc R U . . .
C4A C 0.0294(12) 0.1839(19) 0.5808(2) 0.016(2) Uani 1 1 d . U . . .
C5A C -0.0239(13) 0.391(2) 0.5717(2) 0.022(3) Uani 1 1 d . U . . .
H5A H -0.099396 0.470212 0.580418 0.027 Uiso 1 1 calc R U . . .
C6A C 0.0338(12) 0.485(2) 0.5493(2) 0.019(2) Uani 1 1 d . U . . .
H6A H -0.002532 0.627255 0.542671 0.023 Uiso 1 1 calc R U . . .
C7A C 0.1348(12) 0.353(2) 0.6353(2) 0.021(3) Uani 1 1 d . . . . .
H7AA H 0.046692 0.450257 0.637831 0.025 Uiso 1 1 calc R U . . .
H7AB H 0.188213 0.415487 0.620593 0.025 Uiso 1 1 calc R U . . .
C8A C 0.2327(13) 0.368(3) 0.6589(2) 0.027(3) Uani 1 1 d . . . . .
H8AA H 0.321522 0.273608 0.656092 0.033 Uiso 1 1 calc R U . . .
H8AB H 0.263434 0.532741 0.661359 0.033 Uiso 1 1 calc R U . . .
C9A C 0.1575(13) 0.283(2) 0.6827(2) 0.026(3) Uani 1 1 d . . . . .
C10A C 0.1930(15) 0.072(2) 0.6941(2) 0.031(3) Uani 1 1 d . U . . .
H10A H 0.267998 -0.023309 0.687361 0.037 Uiso 1 1 calc R U . . .
C11A C 0.1172(15) 0.003(3) 0.7156(3) 0.035(3) Uani 1 1 d . U . . .
H11A H 0.141521 -0.141878 0.723410 0.042 Uiso 1 1 calc R U . . .
C12A C 0.0079(16) 0.138(3) 0.7259(3) 0.037(3) Uani 1 1 d . . . . .
H12A H -0.044354 0.085496 0.740192 0.045 Uiso 1 1 calc R U . . .
C13A C -0.0259(14) 0.357(3) 0.7148(2) 0.029(3) Uani 1 1 d . . . . .
H13A H -0.099567 0.454498 0.721803 0.035 Uiso 1 1 calc R U . . .
C14A C 0.0527(13) 0.429(3) 0.6931(2) 0.029(3) Uani 1 1 d . . . . .
H14A H 0.033353 0.576812 0.685633 0.035 Uiso 1 1 calc R U . . .
C15A C 0.2052(12) 0.464(2) 0.5141(2) 0.020(2) Uani 1 1 d . U . . .
S1B S 0.7506(3) 0.5656(5) 0.38954(5) 0.0172(6) Uani 1 1 d . . . . .
O1B O 0.7675(8) 0.3155(13) 0.39194(16) 0.0206(17) Uani 1 1 d . U . . .
O2B O 0.8780(8) 0.6967(13) 0.38312(13) 0.0149(16) Uani 1 1 d . U . . .
N1B N 0.6265(10) 0.6150(17) 0.36898(17) 0.017(2) Uani 1 1 d . U . . .
H1B H 0.585315 0.499891 0.360616 0.020 Uiso 1 1 calc R U . . .
N2B N 0.4652(11) 1.043(2) 0.5034(2) 0.030(3) Uani 1 1 d . . . . .
C1B C 0.5697(12) 0.863(2) 0.4624(2) 0.017(2) Uani 1 1 d . U . . .
C2B C 0.6815(12) 0.977(2) 0.4499(2) 0.020(2) Uani 1 1 d . U . . .
H2B H 0.719175 1.118252 0.456678 0.023 Uiso 1 1 calc R U . . .
C3B C 0.7387(13) 0.892(2) 0.4280(2) 0.020(3) Uani 1 1 d . U . . .
H3B H 0.813091 0.975298 0.419382 0.024 Uiso 1 1 calc R U . . .
C4B C 0.6852(12) 0.6796(19) 0.4186(2) 0.015(2) Uani 1 1 d . U . . .
C5B C 0.5767(11) 0.560(2) 0.4315(2) 0.016(2) Uani 1 1 d . U . . .
H5B H 0.543074 0.414429 0.425155 0.019 Uiso 1 1 calc R U . . .
C6B C 0.5164(12) 0.649(2) 0.4534(2) 0.019(2) Uani 1 1 d . U . . .
H6B H 0.441167 0.568038 0.461960 0.023 Uiso 1 1 calc R U . . .
C7B C 0.5835(13) 0.863(2) 0.3646(2) 0.019(2) Uani 1 1 d . U . . .
H7BA H 0.671446 0.960224 0.361796 0.023 Uiso 1 1 calc R U . . .
H7BB H 0.531646 0.924963 0.379497 0.023 Uiso 1 1 calc R U . . .
C8B C 0.4837(12) 0.877(2) 0.3414(2) 0.020(2) Uani 1 1 d . U . . .
H8BA H 0.399908 0.770483 0.344025 0.024 Uiso 1 1 calc R U . . .
H8BB H 0.445127 1.037726 0.339975 0.024 Uiso 1 1 calc R U . . .
C9B C 0.5576(13) 0.812(2) 0.3169(2) 0.025(3) Uani 1 1 d . . . . .
C10B C 0.6628(15) 0.953(2) 0.3067(2) 0.030(3) Uani 1 1 d . . . . .
H10B H 0.688496 1.093630 0.315148 0.036 Uiso 1 1 calc R U . . .
C11B C 0.7331(14) 0.896(3) 0.2845(3) 0.033(3) Uani 1 1 d . . . . .
H11B H 0.805859 0.996307 0.277789 0.040 Uiso 1 1 calc R U . . .
C12B C 0.6964(14) 0.692(2) 0.2721(3) 0.029(3) Uani 1 1 d . . . . .
H12B H 0.743167 0.651122 0.256744 0.035 Uiso 1 1 calc R U . . .
C13B C 0.5933(15) 0.550(2) 0.2820(3) 0.034(3) Uani 1 1 d . . . . .
H13B H 0.570339 0.407481 0.273663 0.041 Uiso 1 1 calc R U . . .
C14B C 0.5182(15) 0.608(2) 0.3045(2) 0.028(3) Uani 1 1 d . . . . .
H14B H 0.443508 0.509461 0.310960 0.033 Uiso 1 1 calc R U . . .
C15B C 0.5109(12) 0.960(2) 0.4853(2) 0.018(2) Uani 1 1 d . U . . .

loop_
_atom_site_aniso_label
_atom_site_aniso_U_11
_atom_site_aniso_U_22
_atom_site_aniso_U_33
_atom_site_aniso_U_23
_atom_site_aniso_U_13
_atom_site_aniso_U_12
S1A 0.0157(12) 0.0132(12) 0.0210(14) 0.0004(12) 0.0013(11) -0.0044(11)
O1A 0.019(3) 0.021(3) 0.025(3) -0.001(2) 0.000(2) -0.002(2)
O2A 0.020(3) 0.023(3) 0.024(3) 0.001(2) 0.004(2) -0.003(2)
N1A 0.020(3) 0.017(4) 0.020(3) 0.001(3) -0.003(3) 0.000(3)
N2A 0.027(6) 0.044(7) 0.029(7) 0.004(6) 0.005(5) 0.011(5)
C1A 0.019(4) 0.022(4) 0.021(4) 0.001(3) -0.001(3) 0.003(3)
C2A 0.019(4) 0.022(4) 0.021(4) -0.003(4) 0.002(4) 0.004(4)
C3A 0.017(4) 0.023(5) 0.021(4) 0.002(4) -0.005(4) 0.000(4)
C4A 0.014(4) 0.017(4) 0.019(4) -0.004(4) -0.001(4) -0.005(4)
C5A 0.021(4) 0.022(5) 0.024(4) 0.002(4) 0.005(4) -0.001(4)
C6A 0.017(4) 0.016(4) 0.024(4) -0.001(4) 0.000(4) -0.004(4)
C7A 0.014(5) 0.024(6) 0.024(6) 0.001(5) -0.001(4) -0.010(5)
C8A 0.011(5) 0.036(7) 0.034(7) -0.004(6) 0.002(5) -0.006(5)
C9A 0.020(6) 0.025(7) 0.033(7) 0.002(6) 0.001(5) 0.001(6)
C10A 0.032(4) 0.031(4) 0.030(4) -0.003(4) 0.000(4) -0.003(4)
C11A 0.039(4) 0.032(5) 0.034(5) 0.002(4) 0.000(4) -0.003(4)
C12A 0.038(8) 0.049(9) 0.024(7) -0.002(7) -0.005(6) -0.020(7)
C13A 0.023(6) 0.043(8) 0.022(6) -0.009(6) 0.004(5) 0.000(6)
C14A 0.025(6) 0.036(7) 0.027(7) -0.001(6) -0.006(5) -0.008(6)
C15A 0.017(4) 0.021(4) 0.022(4) 0.002(3) -0.002(3) -0.005(3)
S1B 0.0138(11) 0.0166(12) 0.0213(13) 0.0010(13) 0.0017(11) -0.0021(11)
O1B 0.019(3) 0.018(3) 0.025(3) 0.002(2) 0.001(2) -0.003(2)
O2B 0.011(2) 0.014(3) 0.019(3) 0.000(2) 0.002(2) 0.002(2)
N1B 0.017(3) 0.016(3) 0.018(3) -0.007(3) -0.003(3) 0.001(3)
N2B 0.029(6) 0.033(7) 0.026(7) -0.005(5) 0.002(4) 0.005(5)
C1B 0.013(4) 0.019(4) 0.020(4) 0.000(3) -0.002(3) 0.004(3)
C2B 0.016(4) 0.020(4) 0.023(4) 0.002(4) -0.007(4) -0.007(4)
C3B 0.020(4) 0.018(4) 0.023(4) 0.004(4) -0.004(4) -0.001(4)
C4B 0.014(4) 0.014(4) 0.018(4) 0.002(4) -0.005(3) 0.002(4)
C5B 0.015(4) 0.013(4) 0.021(4) -0.001(4) 0.001(3) 0.004(3)
C6B 0.012(4) 0.022(4) 0.024(4) 0.003(4) 0.001(4) -0.001(4)
C7B 0.019(4) 0.017(4) 0.021(4) -0.001(3) 0.000(3) 0.002(3)
C8B 0.017(4) 0.022(4) 0.022(4) -0.003(3) -0.002(3) 0.002(3)
C9B 0.021(6) 0.034(7) 0.019(6) 0.005(5) -0.012(5) 0.004(5)
C10B 0.033(7) 0.028(7) 0.028(7) -0.005(6) -0.006(5) -0.013(6)
C11B 0.022(6) 0.038(8) 0.041(8) 0.001(7) -0.008(6) -0.021(6)
C12B 0.029(7) 0.030(7) 0.028(6) -0.008(6) -0.003(5) 0.002(6)
C13B 0.046(8) 0.029(7) 0.028(7) -0.009(6) -0.007(6) 0.001(6)
C14B 0.028(7) 0.023(6) 0.032(7) 0.001(6) -0.004(5) -0.003(6)
C15B 0.014(4) 0.016(4) 0.023(4) 0.003(3) 0.000(3) 0.000(3)

loop_
_atom_type_symbol
_atom_type_description
_atom_type_scat_dispersion_real
_atom_type_scat_dispersion_imag
_atom_type_scat_source
C C 0.0033 0.0016 'International Tables Vol C Tables 4.2.6.8 and 6.1.1.4'
H H 0.0000 0.0000 'International Tables Vol C Tables 4.2.6.8 and 6.1.1.4'
N N 0.0061 0.0033 'International Tables Vol C Tables 4.2.6.8 and 6.1.1.4'
O O 0.0106 0.0060 'International Tables Vol C Tables 4.2.6.8 and 6.1.1.4'
S S 0.1246 0.1234 'International Tables Vol C Tables 4.2.6.8 and 6.1.1.4'

loop_
_geom_angle_atom_site_label_1
_geom_angle_atom_site_label_2
_geom_angle_atom_site_label_3
_geom_angle
_geom_angle_site_symmetry_1
_geom_angle_site_symmetry_3
_geom_angle_publ_flag
O2A S1A O1A 120.7(5) . . ?
O2A S1A N1A 105.9(5) . . ?
O1A S1A N1A 108.3(5) . . ?
O2A S1A C4A 108.4(5) . . ?
O1A S1A C4A 105.7(5) . . ?
N1A S1A C4A 107.4(5) . . ?
C7A N1A S1A 118.3(8) . . ?
C7A N1A H1A 120.9 . . ?
S1A N1A H1A 120.9 . . ?
C2A C1A C6A 121.3(11) . . ?
C2A C1A C15A 120.8(11) . . ?
C6A C1A C15A 117.9(11) . . ?
C3A C2A C1A 120.7(11) . . ?
C3A C2A H2A 119.6 . . ?
C1A C2A H2A 119.6 . . ?
C2A C3A C4A 116.8(11) . . ?
C2A C3A H3A 121.6 . . ?
C4A C3A H3A 121.6 . . ?
C5A C4A C3A 122.9(11) . . ?
C5A C4A S1A 121.3(9) . . ?
C3A C4A S1A 115.7(8) . . ?
C4A C5A C6A 119.5(11) . . ?
C4A C5A H5A 120.2 . . ?
C6A C5A H5A 120.2 . . ?
C1A C6A C5A 118.7(11) . . ?
C1A C6A H6A 120.7 . . ?
C5A C6A H6A 120.7 . . ?
N1A C7A C8A 110.7(10) . . ?
N1A C7A H7AA 109.5 . . ?
C8A C7A H7AA 109.5 . . ?
N1A C7A H7AB 109.5 . . ?
C8A C7A H7AB 109.5 . . ?
H7AA C7A H7AB 108.1 . . ?
C9A C8A C7A 113.2(10) . . ?
C9A C8A H8AA 108.9 . . ?
C7A C8A H8AA 108.9 . . ?
C9A C8A H8AB 108.9 . . ?
C7A C8A H8AB 108.9 . . ?
H8AA C8A H8AB 107.8 . . ?
C10A C9A C14A 120.9(12) . . ?
C10A C9A C8A 122.3(12) . . ?
C14A C9A C8A 116.8(12) . . ?
C9A C10A C11A 119.2(13) . . ?
C9A C10A H10A 120.4 . . ?
C11A C10A H10A 120.4 . . ?
C12A C11A C10A 121.6(14) . . ?
C12A C11A H11A 119.2 . . ?
C10A C11A H11A 119.2 . . ?
C11A C12A C13A 119.5(13) . . ?
C11A C12A H12A 120.2 . . ?
C13A C12A H12A 120.2 . . ?
C12A C13A C14A 118.6(13) . . ?
C12A C13A H13A 120.7 . . ?
C14A C13A H13A 120.7 . . ?
C9A C14A C13A 120.0(13) . . ?
C9A C14A H14A 120.0 . . ?
C13A C14A H14A 120.0 . . ?
N2A C15A C1A 179.0(14) . . ?
O2B S1B O1B 116.9(5) . . ?
O2B S1B N1B 109.0(5) . . ?
O1B S1B N1B 108.1(5) . . ?
O2B S1B C4B 106.9(5) . . ?
O1B S1B C4B 108.8(5) . . ?
N1B S1B C4B 106.7(5) . . ?
C7B N1B S1B 117.6(7) . . ?
C7B N1B H1B 121.2 . . ?
S1B N1B H1B 121.2 . . ?
C2B C1B C6B 120.2(10) . . ?
C2B C1B C15B 120.1(11) . . ?
C6B C1B C15B 119.7(11) . . ?
C3B C2B C1B 121.8(11) . . ?
C3B C2B H2B 119.1 . . ?
C1B C2B H2B 119.1 . . ?
C2B C3B C4B 118.5(11) . . ?
C2B C3B H3B 120.7 . . ?
C4B C3B H3B 120.7 . . ?
C5B C4B C3B 120.0(11) . . ?
C5B C4B S1B 119.4(8) . . ?
C3B C4B S1B 120.6(9) . . ?
C6B C5B C4B 121.4(11) . . ?
C6B C5B H5B 119.3 . . ?
C4B C5B H5B 119.3 . . ?
C5B C6B C1B 118.0(10) . . ?
C5B C6B H6B 121.0 . . ?
C1B C6B H6B 121.0 . . ?
N1B C7B C8B 109.3(9) . . ?
N1B C7B H7BA 109.8 . . ?
C8B C7B H7BA 109.8 . . ?
N1B C7B H7BB 109.8 . . ?
C8B C7B H7BB 109.8 . . ?
H7BA C7B H7BB 108.3 . . ?
C9B C8B C7B 114.3(9) . . ?
C9B C8B H8BA 108.7 . . ?
C7B C8B H8BA 108.7 . . ?
C9B C8B H8BB 108.7 . . ?
C7B C8B H8BB 108.7 . . ?
H8BA C8B H8BB 107.6 . . ?
C10B C9B C14B 119.4(12) . . ?
C10B C9B C8B 120.9(12) . . ?
C14B C9B C8B 119.7(12) . . ?
C9B C10B C11B 121.8(12) . . ?
C9B C10B H10B 119.1 . . ?
C11B C10B H10B 119.1 . . ?
C12B C11B C10B 119.5(12) . . ?
C12B C11B H11B 120.2 . . ?
C10B C11B H11B 120.2 . . ?
C13B C12B C11B 119.4(13) . . ?
C13B C12B H12B 120.3 . . ?
C11B C12B H12B 120.3 . . ?
C12B C13B C14B 121.9(13) . . ?
C12B C13B H13B 119.1 . . ?
C14B C13B H13B 119.1 . . ?
C9B C14B C13B 118.0(12) . . ?
C9B C14B H14B 121.0 . . ?
C13B C14B H14B 121.0 . . ?
N2B C15B C1B 178.3(14) . . ?

loop_
_geom_bond_atom_site_label_1
_geom_bond_atom_site_label_2
_geom_bond_distance
_geom_bond_site_symmetry_2
_geom_bond_publ_flag
S1A O2A 1.417(8) . ?
S1A O1A 1.462(8) . ?
S1A N1A 1.610(10) . ?
S1A C4A 1.783(12) . ?
N1A C7A 1.448(15) . ?
N1A H1A 0.8800 . ?
N2A C15A 1.158(16) . ?
C1A C2A 1.397(16) . ?
C1A C6A 1.404(16) . ?
C1A C15A 1.455(16) . ?
C2A C3A 1.395(16) . ?
C2A H2A 0.9500 . ?
C3A C4A 1.435(16) . ?
C3A H3A 0.9500 . ?
C4A C5A 1.367(17) . ?
C5A C6A 1.409(17) . ?
C5A H5A 0.9500 . ?
C6A H6A 0.9500 . ?
C7A C8A 1.547(16) . ?
C7A H7AA 0.9900 . ?
C7A H7AB 0.9900 . ?
C8A C9A 1.523(17) . ?
C8A H8AA 0.9900 . ?
C8A H8AB 0.9900 . ?
C9A C10A 1.386(19) . ?
C9A C14A 1.388(19) . ?
C10A C11A 1.398(19) . ?
C10A H10A 0.9500 . ?
C11A C12A 1.38(2) . ?
C11A H11A 0.9500 . ?
C12A C13A 1.42(2) . ?
C12A H12A 0.9500 . ?
C13A C14A 1.423(18) . ?
C13A H13A 0.9500 . ?
C14A H14A 0.9500 . ?
S1B O2B 1.430(8) . ?
S1B O1B 1.444(8) . ?
S1B N1B 1.604(9) . ?
S1B C4B 1.780(11) . ?
N1B C7B 1.493(15) . ?
N1B H1B 0.8800 . ?
N2B C15B 1.154(16) . ?
C1B C2B 1.388(16) . ?
C1B C6B 1.400(16) . ?
C1B C15B 1.442(16) . ?
C2B C3B 1.365(17) . ?
C2B H2B 0.9500 . ?
C3B C4B 1.404(17) . ?
C3B H3B 0.9500 . ?
C4B C5B 1.389(15) . ?
C5B C6B 1.386(16) . ?
C5B H5B 0.9500 . ?
C6B H6B 0.9500 . ?
C7B C8B 1.537(15) . ?
C7B H7BA 0.9900 . ?
C7B H7BB 0.9900 . ?
C8B C9B 1.514(17) . ?
C8B H8BA 0.9900 . ?
C8B H8BB 0.9900 . ?
C9B C10B 1.369(18) . ?
C9B C14B 1.390(18) . ?
C10B C11B 1.387(19) . ?
C10B H10B 0.9500 . ?
C11B C12B 1.383(18) . ?
C11B H11B 0.9500 . ?
C12B C13B 1.354(19) . ?
C12B H12B 0.9500 . ?
C13B C14B 1.422(19) . ?
C13B H13B 0.9500 . ?
C14B H14B 0.9500 . ?

loop_
_geom_hbond_atom_site_label_D
_geom_hbond_atom_site_label_H
_geom_hbond_atom_site_label_A
_geom_hbond_distance_DH
_geom_hbond_distance_HA
_geom_hbond_distance_DA
_geom_hbond_angle_DHA
_geom_hbond_site_symmetry_A
_geom_hbond_publ_flag
N1A H1A O1A 0.88 2.49 2.992(13) 116.4 3 yes
C5A H5A O2A 0.95 2.52 3.107(15) 120.4 1_565 yes
C7A H7AB O1A 0.99 2.59 3.304(14) 129.1 3_565 yes
N1B H1B O2B 0.88 2.51 2.991(12) 114.8 3_465 yes
C3B H3B O1B 0.95 2.47 3.099(15) 123.9 1_565 yes
C7B H7BB O2B 0.99 2.59 3.295(14) 128.2 3_475 yes

loop_
_geom_torsion_atom_site_label_1
_geom_torsion_atom_site_label_2
_geom_torsion_atom_site_label_3
_geom_torsion_atom_site_label_4
_geom_torsion
_geom_torsion_site_symmetry_1
_geom_torsion_site_symmetry_2
_geom_torsion_site_symmetry_3
_geom_torsion_site_symmetry_4
_geom_torsion_publ_flag
O2A S1A N1A C7A 174.7(8) . . . . ?
O1A S1A N1A C7A -54.6(9) . . . . ?
C4A S1A N1A C7A 59.1(10) . . . . ?
C6A C1A C2A C3A -1.6(18) . . . . ?
C15A C1A C2A C3A 178.9(11) . . . . ?
C1A C2A C3A C4A 1.5(16) . . . . ?
C2A C3A C4A C5A -1.1(16) . . . . ?
C2A C3A C4A S1A -177.2(9) . . . . ?
O2A S1A C4A C5A 142.3(9) . . . . ?
O1A S1A C4A C5A 11.6(11) . . . . ?
N1A S1A C4A C5A -103.8(10) . . . . ?
O2A S1A C4A C3A -41.6(10) . . . . ?
O1A S1A C4A C3A -172.2(8) . . . . ?
N1A S1A C4A C3A 72.4(9) . . . . ?
C3A C4A C5A C6A 0.6(17) . . . . ?
S1A C4A C5A C6A 176.5(9) . . . . ?
C2A C1A C6A C5A 1.0(17) . . . . ?
C15A C1A C6A C5A -179.5(11) . . . . ?
C4A C5A C6A C1A -0.5(17) . . . . ?
S1A N1A C7A C8A 169.0(8) . . . . ?
N1A C7A C8A C9A -61.0(14) . . . . ?
C7A C8A C9A C10A 107.4(14) . . . . ?
C7A C8A C9A C14A -74.0(15) . . . . ?
C14A C9A C10A C11A 3(2) . . . . ?
C8A C9A C10A C11A -178.6(12) . . . . ?
C9A C10A C11A C12A 0(2) . . . . ?
C10A C11A C12A C13A -2(2) . . . . ?
C11A C12A C13A C14A 1.2(19) . . . . ?
C10A C9A C14A C13A -3.6(19) . . . . ?
C8A C9A C14A C13A 177.8(11) . . . . ?
C12A C13A C14A C9A 1.5(19) . . . . ?
O2B S1B N1B C7B -55.8(9) . . . . ?
O1B S1B N1B C7B 176.1(8) . . . . ?
C4B S1B N1B C7B 59.3(9) . . . . ?
C6B C1B C2B C3B 2.6(17) . . . . ?
C15B C1B C2B C3B -179.1(10) . . . . ?
C1B C2B C3B C4B -2.0(17) . . . . ?
C2B C3B C4B C5B -0.2(16) . . . . ?
C2B C3B C4B S1B 177.6(8) . . . . ?
O2B S1B C4B C5B -169.3(8) . . . . ?
O1B S1B C4B C5B -42.2(10) . . . . ?
N1B S1B C4B C5B 74.2(10) . . . . ?
O2B S1B C4B C3B 12.9(10) . . . . ?
O1B S1B C4B C3B 140.0(9) . . . . ?
N1B S1B C4B C3B -103.6(9) . . . . ?
C3B C4B C5B C6B 1.7(16) . . . . ?
S1B C4B C5B C6B -176.2(9) . . . . ?
C4B C5B C6B C1B -1.0(16) . . . . ?
C2B C1B C6B C5B -1.1(16) . . . . ?
C15B C1B C6B C5B -179.4(10) . . . . ?
S1B N1B C7B C8B 170.5(8) . . . . ?
N1B C7B C8B C9B -66.0(13) . . . . ?
C7B C8B C9B C10B -68.5(15) . . . . ?
C7B C8B C9B C14B 111.4(12) . . . . ?
C14B C9B C10B C11B -0.8(19) . . . . ?
C8B C9B C10B C11B 179.2(12) . . . . ?
C9B C10B C11B C12B 0(2) . . . . ?
C10B C11B C12B C13B -1(2) . . . . ?
C11B C12B C13B C14B 2(2) . . . . ?
C10B C9B C14B C13B 1.9(18) . . . . ?
C8B C9B C14B C13B -178.1(11) . . . . ?
C12B C13B C14B C9B -2(2) . . . . ?
